data_1005032
loop_
_publ_author_name
'Yamane, H'
'DiSalvo, F J'

_publ_section_title 'Ba3 Ga2 N4'
_journal_coden_ASTM ACSCEE
_journal_name_full 'Acta Crystallographica C (39,1983-)'
_journal_page_first 760
_journal_page_last 761
_journal_volume 52
_journal_year 1996
_chemical_formula_structural 'Ba3 Ga2 N4'
_chemical_formula_sum 'Ba3 Ga2 N4'
_chemical_name_systematic 'Tribarium digallium nitride'
_space_group_IT_number 52
_symmetry_cell_setting orthorhombic
_symmetry_Int_Tables_number 52
_symmetry_space_group_name_Hall '-P 2a 2bc'
_symmetry_space_group_name_H-M 'P n n a'
_cell_angle_alpha 90
_cell_angle_beta 90
_cell_angle_gamma 90
_cell_formula_units_Z 4
_cell_length_a 6.2010(12)
_cell_length_b 10.511(2)
_cell_length_c 10.070(2)
_cell_volume 656.3
_refine_ls_R_factor_all 0.029
_cod_database_code 1005032

loop_
_symmetry_equiv_pos_as_xyz
x,y,z
1/2-x,-y,z
x,1/2-y,1/2-z
1/2-x,1/2+y,1/2-z
-x,-y,-z
1/2+x,y,-z
-x,1/2+y,1/2+z
1/2+x,1/2-y,1/2+z

loop_
_atom_site_aniso_label
_atom_site_aniso_U_11
_atom_site_aniso_U_12
_atom_site_aniso_U_13
_atom_site_aniso_U_22
_atom_site_aniso_U_23
_atom_site_aniso_U_33
Ba1 0.0068(2) -0.00213(14) 0.00064(14) 0.0102(2) -0.00179(13) 0.0104(2)
Ba2 0.0100(3) 0.0037(2) 0. 0.0145(2) 0. 0.0090(2)
Ga1 0.0049(4) -0.0010(3) 0. 0.0063(4) 0. 0.0064(4)
Ga2 0.0046(4) 0. 0. 0.0055(4) .0000(3) 0.0079(4)
N1 0.011(3) 0.001(2) 0.002(2) 0.006(2) -0.003(2) 0.011(2)
N2 0.011(3) -0.004(2) 0.004(2) 0.008(2) -0.003(2) 0.011(2)

loop_
_atom_site_label
_atom_site_type_symbol
_atom_site_symmetry_multiplicity
_atom_site_Wyckoff_symbol
_atom_site_fract_x
_atom_site_fract_y
_atom_site_fract_z
_atom_site_occupancy
_atom_site_attached_hydrogens
_atom_site_calc_flag
Ba1 Ba2+ 8 e 0.11102(7) 0.34415(3) 0.91335(4) 1. 0 d
Ba2 Ba2+ 4 c 0.25 0. 0.90519(6) 1. 0 d
Ga1 Ga3+ 4 c 0.25 0. 0.22957(10) 1. 0 d
Ga2 Ga3+ 4 d 0.1636(2) 0.25 0.25 1. 0 d
N1 N3- 8 e 0.3612(10) 0.1467(5) 0.1281(6) 1. 0 d
N2 N3- 8 e 0.0176(10) 0.0955(5) 0.3294(6) 1. 0 d

loop_
_atom_type_symbol
_atom_type_oxidation_number
Ba2+ 2.000
Ga3+ 3.000
N3- -3.000
